data_4124283
loop_
_publ_author_name
'Nakano, Ryo'
'Nozaki, Kyoko'

_publ_section_title
;
 Copolymerization of Propylene and Polar Monomers Using Pd/IzQO Catalysts.
;
_journal_issue 34
_journal_name_full 'Journal of the American Chemical Society'
_journal_page_first 10934
_journal_page_last 10937
_journal_paper_doi 10.1021/jacs.5b06948
_journal_volume 137
_journal_year 2015
_chemical_formula_sum 'C48 H52 N4 O2 Pd2'
_chemical_formula_weight 929.73
_space_group_crystal_system monoclinic
_space_group_IT_number 15
_space_group_name_Hall '-C 2yc'
_space_group_name_H-M_alt 'C 1 2/c 1'
_symmetry_space_group_name_Hall '-C 2yc'
_symmetry_space_group_name_H-M 'C 1 2/c 1'
_atom_sites_solution_hydrogens geom
_audit_creation_method SHELXL-2014/7
_cell_angle_alpha 90
_cell_angle_beta 99.767(8)
_cell_angle_gamma 90
_cell_formula_units_Z 4
_cell_length_a 24.908(13)
_cell_length_b 8.305(4)
_cell_length_c 19.609(10)
_cell_measurement_reflns_used 6502
_cell_measurement_temperature 93
_cell_measurement_theta_max 31.6
_cell_measurement_theta_min 2.8
_cell_volume 3998(3)
_computing_cell_refinement
;
Rigaku CrystalClear-SM Expert 2.0 r3
;
_computing_data_collection
;
Rigaku CrystalClear-SM Expert 2.0 r3
;
_computing_data_reduction
;
Rigaku CrystalClear-SM Expert 2.0 r3
;
_computing_molecular_graphics 'Yadokari-XG 2009 (Wakita Nemoto et al., 2009)'
_computing_publication_material 'Yadokari-XG 2009 (Wakita,Nemoto et al., 2009)'
_computing_structure_refinement 'SHELXL-2014/7 (Sheldrick, 2014)'
_computing_structure_solution 'SHELXL-2014/7 (Sheldrick, 2014)'
_diffrn_ambient_temperature 93(2)
_diffrn_detector_area_resol_mean 28.5714
_diffrn_measured_fraction_theta_full 0.998
_diffrn_measured_fraction_theta_max 0.998
_diffrn_measurement_device_type 'Rigaku Saturn724 CCD'
_diffrn_measurement_method 'profile data from \w-scans'
_diffrn_radiation_monochromator 'Graphite Monochromator'
_diffrn_radiation_source 'rotating-anode X-ray tube'
_diffrn_radiation_type MoK\a
_diffrn_radiation_wavelength 0.71075
_diffrn_reflns_av_R_equivalents 0.0470
_diffrn_reflns_av_unetI/netI 0.0428
_diffrn_reflns_laue_measured_fraction_full 0.998
_diffrn_reflns_laue_measured_fraction_max 0.998
_diffrn_reflns_limit_h_max 28
_diffrn_reflns_limit_h_min -29
_diffrn_reflns_limit_k_max 9
_diffrn_reflns_limit_k_min -9
_diffrn_reflns_limit_l_max 23
_diffrn_reflns_limit_l_min -23
_diffrn_reflns_number 12551
_diffrn_reflns_point_group_measured_fraction_full 0.998
_diffrn_reflns_point_group_measured_fraction_max 0.998
_diffrn_reflns_theta_full 24.994
_diffrn_reflns_theta_max 24.994
_diffrn_reflns_theta_min 2.742
_diffrn_source 'Sealed Tube'
_exptl_absorpt_coefficient_mu 0.945
_exptl_absorpt_correction_T_max 1.000
_exptl_absorpt_correction_T_min 0.768
_exptl_absorpt_correction_type multi-scan
_exptl_absorpt_process_details 'Jacobson, R. (1998) Private communicatio'
_exptl_crystal_colour Colorless
_exptl_crystal_density_diffrn 1.545
_exptl_crystal_description Platelet
_exptl_crystal_F_000 1904
_exptl_crystal_size_max 0.100
_exptl_crystal_size_mid 0.100
_exptl_crystal_size_min 0.020
_refine_diff_density_max 0.834
_refine_diff_density_min -0.617
_refine_diff_density_rms 0.097
_refine_ls_extinction_method none
_refine_ls_goodness_of_fit_ref 1.117
_refine_ls_hydrogen_treatment constr
_refine_ls_matrix_type full
_refine_ls_number_parameters 258
_refine_ls_number_reflns 3515
_refine_ls_number_restraints 0
_refine_ls_restrained_S_all 1.117
_refine_ls_R_factor_all 0.0474
_refine_ls_R_factor_gt 0.0412
_refine_ls_shift/su_max 0.001
_refine_ls_shift/su_mean 0.000
_refine_ls_structure_factor_coef Fsqd
_refine_ls_weighting_details 'w=1/[\s^2^(Fo^2^)+(0.0305P)^2^+19.6282P] where P=(Fo^2^+2Fc^2^)/3'
_refine_ls_weighting_scheme calc
_refine_ls_wR_factor_gt 0.0882
_refine_ls_wR_factor_ref 0.0919
_reflns_Friedel_coverage 0.000
_reflns_number_gt 3175
_reflns_number_total 3515
_reflns_threshold_expression 'I > 2\s(I)'
_cod_data_source_file ja5b06948_si_003.cif
_cod_data_source_block '[5a-lut]2'
_cod_depositor_comments
;
The following automatic conversions were performed:

'_exptl_absorpt_correction_type' value 'Multi-scan' changed to
'multi-scan' according to
/usr/data/users/saulius/crontab/automatic-downloads/rss-feeds/ACS/lib/dictionaries/cif_core.dic
dictionary named 'cif_core.dic' version 2.4.2 from 2011-04-26.

Automatic conversion script
Id: cif_fix_values 3271 2015-04-21 07:52:19Z andrius 

 Adding full bibliography for 4124282--4124283.cif.
;
_cod_database_code 4124283
_shelx_shelxl_version_number 2014/7
_shelx_space_group_comment
;
The symmetry employed for this shelxl refinement is uniquely defined
by the following loop, which should always be used as a source of
symmetry information in preference to the above space-group names.
They are only intended as comments.
;
_shelx_estimated_absorpt_t_min 0.911
_shelx_estimated_absorpt_t_max 0.981

loop_
_space_group_symop_operation_xyz
'x, y, z'
'-x, y, -z+1/2'
'x+1/2, y+1/2, z'
'-x+1/2, y+1/2, -z+1/2'
'-x, -y, -z'
'x, -y, z-1/2'
'-x+1/2, -y+1/2, -z'
'x+1/2, -y+1/2, z-1/2'

loop_
_atom_site_label
_atom_site_type_symbol
_atom_site_fract_x
_atom_site_fract_y
_atom_site_fract_z
_atom_site_U_iso_or_equiv
_atom_site_adp_type
_atom_site_occupancy
_atom_site_site_symmetry_order
_atom_site_calc_flag
_atom_site_refinement_flags_posn
_atom_site_refinement_flags_adp
Pd1 Pd 0.43770(2) 0.44189(4) 0.71605(2) 0.01630(11) Uani 1 1 d . .
C1 C 0.36595(16) 0.4587(6) 0.7499(2) 0.0249(10) Uani 1 1 d . .
H1 H 0.3543 0.5715 0.7486 0.037 Uiso 1 1 calc R U
H2 H 0.3701 0.4186 0.7975 0.037 Uiso 1 1 calc R U
H3 H 0.3385 0.3942 0.7201 0.037 Uiso 1 1 calc R U
C2 C 0.40731(15) 0.4881(5) 0.6196(2) 0.0159(8) Uani 1 1 d . .
N1 N 0.36347(13) 0.5716(4) 0.58792(16) 0.0162(7) Uani 1 1 d . .
C3 C 0.35769(16) 0.5607(5) 0.5167(2) 0.0178(9) Uani 1 1 d . .
H4 H 0.3300 0.6097 0.4840 0.021 Uiso 1 1 calc R U
C4 C 0.39864(16) 0.4679(5) 0.5021(2) 0.0162(8) Uani 1 1 d . .
C5 C 0.41122(17) 0.4010(5) 0.4395(2) 0.0202(9) Uani 1 1 d . .
H5 H 0.3900 0.4292 0.3962 0.024 Uiso 1 1 calc R U
C6 C 0.45281(17) 0.2991(5) 0.4422(2) 0.0216(9) Uani 1 1 d . .
H6 H 0.4591 0.2481 0.4009 0.026 Uiso 1 1 calc R U
C7 C 0.48850(16) 0.2643(5) 0.5065(2) 0.0179(9) Uani 1 1 d . .
C8 C 0.53337(17) 0.1642(5) 0.5070(2) 0.0233(10) Uani 1 1 d . .
H7 H 0.5400 0.1166 0.4651 0.028 Uiso 1 1 calc R U
C9 C 0.56820(17) 0.1341(5) 0.5684(2) 0.0260(10) Uani 1 1 d . .
H8 H 0.5975 0.0606 0.5692 0.031 Uiso 1 1 calc R U
C10 C 0.56074(16) 0.2092(5) 0.6281(2) 0.0211(9) Uani 1 1 d . .
H9 H 0.5853 0.1870 0.6696 0.025 Uiso 1 1 calc R U
C11 C 0.51785(16) 0.3186(5) 0.6300(2) 0.0180(9) Uani 1 1 d . .
C12 C 0.47901(15) 0.3346(5) 0.5688(2) 0.0153(8) Uani 1 1 d . .
N2 N 0.43043(13) 0.4282(4) 0.56625(16) 0.0152(7) Uani 1 1 d . .
C13 C 0.32500(16) 0.6648(5) 0.6198(2) 0.0191(9) Uani 1 1 d . .
C14 C 0.34146(17) 0.8099(5) 0.6535(2) 0.0228(9) Uani 1 1 d . .
C15 C 0.30201(19) 0.9007(6) 0.6785(2) 0.0283(10) Uani 1 1 d . .
H10 H 0.3121 0.9989 0.7020 0.034 Uiso 1 1 calc R U
C16 C 0.24862(18) 0.8503(6) 0.6697(2) 0.0276(10) Uani 1 1 d . .
H11 H 0.2220 0.9161 0.6853 0.033 Uiso 1 1 calc R U
C17 C 0.23360(17) 0.7044(6) 0.6382(2) 0.0267(10) Uani 1 1 d . .
H12 H 0.1969 0.6694 0.6339 0.032 Uiso 1 1 calc R U
C18 C 0.27119(17) 0.6082(5) 0.6127(2) 0.0228(9) Uani 1 1 d . .
C19 C 0.39996(18) 0.8704(6) 0.6665(2) 0.0294(11) Uani 1 1 d . .
H13 H 0.4226 0.7938 0.6440 0.035 Uiso 1 1 calc R U
C20 C 0.4219(2) 0.8709(7) 0.7455(3) 0.0425(13) Uani 1 1 d . .
H14 H 0.3962 0.9282 0.7695 0.064 Uiso 1 1 calc R U
H15 H 0.4574 0.9251 0.7544 0.064 Uiso 1 1 calc R U
H16 H 0.4260 0.7598 0.7624 0.064 Uiso 1 1 calc R U
C21 C 0.4043(2) 1.0359(6) 0.6350(3) 0.0388(13) Uani 1 1 d . .
H17 H 0.3891 1.0325 0.5856 0.058 Uiso 1 1 calc R U
H18 H 0.4427 1.0680 0.6411 0.058 Uiso 1 1 calc R U
H19 H 0.3840 1.1140 0.6581 0.058 Uiso 1 1 calc R U
C22 C 0.25349(17) 0.4461(6) 0.5794(2) 0.0264(10) Uani 1 1 d . .
H20 H 0.2868 0.3879 0.5706 0.032 Uiso 1 1 calc R U
C23 C 0.21604(19) 0.4728(6) 0.5096(2) 0.0353(12) Uani 1 1 d . .
H21 H 0.1835 0.5321 0.5170 0.053 Uiso 1 1 calc R U
H22 H 0.2052 0.3684 0.4883 0.053 Uiso 1 1 calc R U
H23 H 0.2355 0.5350 0.4790 0.053 Uiso 1 1 calc R U
C24 C 0.22493(19) 0.3409(6) 0.6265(3) 0.0380(12) Uani 1 1 d . .
H24 H 0.2486 0.3282 0.6715 0.057 Uiso 1 1 calc R U
H25 H 0.2171 0.2349 0.6051 0.057 Uiso 1 1 calc R U
H26 H 0.1907 0.3923 0.6330 0.057 Uiso 1 1 calc R U
O1 O 0.51399(11) 0.4021(4) 0.68648(14) 0.0224(7) Uani 1 1 d . .

loop_
_atom_site_aniso_label
_atom_site_aniso_U_11
_atom_site_aniso_U_22
_atom_site_aniso_U_33
_atom_site_aniso_U_23
_atom_site_aniso_U_13
_atom_site_aniso_U_12
Pd1 0.01103(17) 0.0261(2) 0.01156(17) -0.00194(13) 0.00134(11) -0.00053(13)
C1 0.016(2) 0.044(3) 0.015(2) -0.001(2) 0.0029(16) -0.001(2)
C2 0.012(2) 0.015(2) 0.022(2) -0.0023(17) 0.0055(16) -0.0019(16)
N1 0.0134(17) 0.0205(18) 0.0145(16) -0.0017(14) 0.0018(13) -0.0002(14)
C3 0.019(2) 0.019(2) 0.0142(19) 0.0010(17) -0.0007(16) -0.0013(18)
C4 0.017(2) 0.016(2) 0.0144(19) 0.0029(16) -0.0010(15) -0.0021(17)
C5 0.023(2) 0.025(2) 0.0117(19) -0.0020(17) 0.0015(16) -0.0085(19)
C6 0.027(2) 0.023(2) 0.017(2) -0.0049(17) 0.0084(17) -0.0085(19)
C7 0.023(2) 0.016(2) 0.017(2) -0.0047(17) 0.0079(16) -0.0073(18)
C8 0.023(2) 0.024(2) 0.026(2) -0.0093(19) 0.0129(18) -0.0048(19)
C9 0.016(2) 0.021(2) 0.043(3) -0.001(2) 0.0099(19) 0.0034(18)
C10 0.015(2) 0.021(2) 0.026(2) 0.0087(18) 0.0022(17) -0.0003(17)
C11 0.015(2) 0.021(2) 0.020(2) 0.0020(17) 0.0074(16) -0.0019(17)
C12 0.0111(19) 0.013(2) 0.023(2) -0.0001(16) 0.0063(16) -0.0011(16)
N2 0.0151(17) 0.0168(18) 0.0134(16) -0.0009(14) 0.0016(13) -0.0013(14)
C13 0.015(2) 0.023(2) 0.018(2) -0.0004(17) -0.0007(16) 0.0068(18)
C14 0.020(2) 0.022(2) 0.027(2) -0.0003(19) 0.0069(18) -0.0023(19)
C15 0.029(3) 0.027(3) 0.031(2) -0.003(2) 0.010(2) 0.006(2)
C16 0.022(2) 0.033(3) 0.029(2) -0.002(2) 0.0088(19) 0.010(2)
C17 0.010(2) 0.043(3) 0.027(2) 0.000(2) 0.0029(17) 0.001(2)
C18 0.018(2) 0.028(2) 0.022(2) 0.0013(19) 0.0013(17) -0.0018(18)
C19 0.024(2) 0.028(3) 0.037(3) -0.010(2) 0.009(2) -0.005(2)
C20 0.034(3) 0.051(3) 0.041(3) -0.017(3) -0.002(2) -0.011(3)
C21 0.036(3) 0.028(3) 0.058(3) -0.007(2) 0.024(3) -0.006(2)
C22 0.016(2) 0.030(3) 0.031(2) -0.005(2) 0.0007(18) -0.003(2)
C23 0.026(3) 0.043(3) 0.035(3) -0.012(2) 0.000(2) -0.002(2)
C24 0.024(3) 0.043(3) 0.045(3) -0.001(3) 0.000(2) -0.008(2)
O1 0.0135(14) 0.0386(18) 0.0153(14) -0.0030(13) 0.0031(11) 0.0042(13)

loop_
_atom_type_symbol
_atom_type_description
_atom_type_scat_dispersion_real
_atom_type_scat_dispersion_imag
_atom_type_scat_source
C C 0.0033 0.0016 'International Tables Vol C Tables 4.2.6.8 and 6.1.1.4'
H H 0.0000 0.0000 'International Tables Vol C Tables 4.2.6.8 and 6.1.1.4'
N N 0.0061 0.0033 'International Tables Vol C Tables 4.2.6.8 and 6.1.1.4'
O O 0.0106 0.0060 'International Tables Vol C Tables 4.2.6.8 and 6.1.1.4'
Pd Pd -0.9988 1.0072 'International Tables Vol C Tables 4.2.6.8 and 6.1.1.4'

loop_
_geom_angle_atom_site_label_1
_geom_angle_atom_site_label_2
_geom_angle_atom_site_label_3
_geom_angle
_geom_angle_site_symmetry_1
_geom_angle_site_symmetry_3
C2 Pd1 C1 94.93(17) . .
C2 Pd1 O1 168.11(13) . 2_656
C1 Pd1 O1 96.55(14) . 2_656
C2 Pd1 O1 89.07(14) . .
C1 Pd1 O1 174.11(16) . .
O1 Pd1 O1 79.73(12) 2_656 .
C2 Pd1 Pd1 126.82(11) . 2_656
C1 Pd1 Pd1 136.34(12) . 2_656
O1 Pd1 Pd1 41.30(7) 2_656 2_656
O1 Pd1 Pd1 41.29(8) . 2_656
Pd1 C1 H1 109.5 . .
Pd1 C1 H2 109.5 . .
H1 C1 H2 109.5 . .
Pd1 C1 H3 109.5 . .
H1 C1 H3 109.5 . .
H2 C1 H3 109.5 . .
N1 C2 N2 104.2(3) . .
N1 C2 Pd1 134.1(3) . .
N2 C2 Pd1 121.6(3) . .
C2 N1 C3 111.6(3) . .
C2 N1 C13 128.0(3) . .
C3 N1 C13 120.4(3) . .
C4 C3 N1 107.4(3) . .
C4 C3 H4 126.3 . .
N1 C3 H4 126.3 . .
C3 C4 N2 106.0(3) . .
C3 C4 C5 133.5(4) . .
N2 C4 C5 120.3(4) . .
C6 C5 C4 119.6(4) . .
C6 C5 H5 120.2 . .
C4 C5 H5 120.2 . .
C5 C6 C7 121.4(4) . .
C5 C6 H6 119.3 . .
C7 C6 H6 119.3 . .
C8 C7 C12 119.7(4) . .
C8 C7 C6 119.9(4) . .
C12 C7 C6 120.4(4) . .
C9 C8 C7 119.8(4) . .
C9 C8 H7 120.1 . .
C7 C8 H7 120.1 . .
C10 C9 C8 120.5(4) . .
C10 C9 H8 119.8 . .
C8 C9 H8 119.8 . .
C9 C10 C11 122.1(4) . .
C9 C10 H9 118.9 . .
C11 C10 H9 118.9 . .
O1 C11 C10 121.6(4) . .
O1 C11 C12 121.6(4) . .
C10 C11 C12 116.8(4) . .
C7 C12 C11 120.3(4) . .
C7 C12 N2 117.3(3) . .
C11 C12 N2 122.2(3) . .
C2 N2 C4 110.6(3) . .
C2 N2 C12 129.2(3) . .
C4 N2 C12 120.2(3) . .
C14 C13 C18 122.2(4) . .
C14 C13 N1 119.9(4) . .
C18 C13 N1 117.8(4) . .
C15 C14 C13 117.7(4) . .
C15 C14 C19 118.4(4) . .
C13 C14 C19 123.9(4) . .
C16 C15 C14 121.0(4) . .
C16 C15 H10 119.5 . .
C14 C15 H10 119.5 . .
C15 C16 C17 120.3(4) . .
C15 C16 H11 119.8 . .
C17 C16 H11 119.8 . .
C16 C17 C18 121.2(4) . .
C16 C17 H12 119.4 . .
C18 C17 H12 119.4 . .
C17 C18 C13 117.5(4) . .
C17 C18 C22 119.9(4) . .
C13 C18 C22 122.6(4) . .
C21 C19 C14 111.3(4) . .
C21 C19 C20 111.4(4) . .
C14 C19 C20 109.5(4) . .
C21 C19 H13 108.2 . .
C14 C19 H13 108.2 . .
C20 C19 H13 108.2 . .
C19 C20 H14 109.5 . .
C19 C20 H15 109.5 . .
H14 C20 H15 109.5 . .
C19 C20 H16 109.5 . .
H14 C20 H16 109.5 . .
H15 C20 H16 109.5 . .
C19 C21 H17 109.5 . .
C19 C21 H18 109.5 . .
H17 C21 H18 109.5 . .
C19 C21 H19 109.5 . .
H17 C21 H19 109.5 . .
H18 C21 H19 109.5 . .
C18 C22 C24 112.1(4) . .
C18 C22 C23 109.9(4) . .
C24 C22 C23 110.2(4) . .
C18 C22 H20 108.2 . .
C24 C22 H20 108.2 . .
C23 C22 H20 108.2 . .
C22 C23 H21 109.5 . .
C22 C23 H22 109.5 . .
H21 C23 H22 109.5 . .
C22 C23 H23 109.5 . .
H21 C23 H23 109.5 . .
H22 C23 H23 109.5 . .
C22 C24 H24 109.5 . .
C22 C24 H25 109.5 . .
H24 C24 H25 109.5 . .
C22 C24 H26 109.5 . .
H24 C24 H26 109.5 . .
H25 C24 H26 109.5 . .
C11 O1 Pd1 136.9(3) . 2_656
C11 O1 Pd1 120.6(2) . .
Pd1 O1 Pd1 97.41(11) 2_656 .

loop_
_geom_bond_atom_site_label_1
_geom_bond_atom_site_label_2
_geom_bond_distance
_geom_bond_site_symmetry_2
Pd1 C2 1.952(4) .
Pd1 C1 2.014(4) .
Pd1 O1 2.105(3) 2_656
Pd1 O1 2.105(3) .
Pd1 Pd1 3.1628(16) 2_656
C1 H1 0.9800 .
C1 H2 0.9800 .
C1 H3 0.9800 .
C2 N1 1.353(5) .
C2 N2 1.370(5) .
N1 C3 1.382(5) .
N1 C13 1.453(5) .
C3 C4 1.347(6) .
C3 H4 0.9500 .
C4 N2 1.407(5) .
C4 C5 1.431(6) .
C5 C6 1.332(6) .
C5 H5 0.9500 .
C6 C7 1.444(6) .
C6 H6 0.9500 .
C7 C8 1.392(6) .
C7 C12 1.410(5) .
C8 C9 1.383(6) .
C8 H7 0.9500 .
C9 C10 1.367(6) .
C9 H8 0.9500 .
C10 C11 1.408(6) .
C10 H9 0.9500 .
C11 O1 1.323(5) .
C11 C12 1.414(5) .
C12 N2 1.432(5) .
C13 C14 1.401(6) .
C13 C18 1.405(6) .
C14 C15 1.392(6) .
C14 C19 1.521(6) .
C15 C16 1.377(6) .
C15 H10 0.9500 .
C16 C17 1.383(6) .
C16 H11 0.9500 .
C17 C18 1.387(6) .
C17 H12 0.9500 .
C18 C22 1.527(6) .
C19 C21 1.518(7) .
C19 C20 1.553(7) .
C19 H13 1.0000 .
C20 H14 0.9800 .
C20 H15 0.9800 .
C20 H16 0.9800 .
C21 H17 0.9800 .
C21 H18 0.9800 .
C21 H19 0.9800 .
C22 C24 1.531(7) .
C22 C23 1.536(6) .
C22 H20 1.0000 .
C23 H21 0.9800 .
C23 H22 0.9800 .
C23 H23 0.9800 .
C24 H24 0.9800 .
C24 H25 0.9800 .
C24 H26 0.9800 .
O1 Pd1 2.105(3) 2_656

loop_
_geom_torsion_atom_site_label_1
_geom_torsion_atom_site_label_2
_geom_torsion_atom_site_label_3
_geom_torsion_atom_site_label_4
_geom_torsion
_geom_torsion_site_symmetry_4
N2 C2 N1 C3 2.0(4) .
Pd1 C2 N1 C3 -176.5(3) .
N2 C2 N1 C13 -177.8(4) .
Pd1 C2 N1 C13 3.7(7) .
C2 N1 C3 C4 0.1(5) .
C13 N1 C3 C4 180.0(4) .
N1 C3 C4 N2 -2.2(4) .
N1 C3 C4 C5 172.8(4) .
C3 C4 C5 C6 -173.5(4) .
N2 C4 C5 C6 0.9(6) .
C4 C5 C6 C7 -5.2(6) .
C5 C6 C7 C8 -176.4(4) .
C5 C6 C7 C12 1.9(6) .
C12 C7 C8 C9 0.1(6) .
C6 C7 C8 C9 178.5(4) .
C7 C8 C9 C10 -3.8(7) .
C8 C9 C10 C11 0.3(7) .
C9 C10 C11 O1 -173.5(4) .
C9 C10 C11 C12 6.6(6) .
C8 C7 C12 C11 7.0(6) .
C6 C7 C12 C11 -171.3(4) .
C8 C7 C12 N2 -176.1(4) .
C6 C7 C12 N2 5.5(6) .
O1 C11 C12 C7 169.9(4) .
C10 C11 C12 C7 -10.2(6) .
O1 C11 C12 N2 -6.8(6) .
C10 C11 C12 N2 173.1(4) .
N1 C2 N2 C4 -3.5(4) .
Pd1 C2 N2 C4 175.3(3) .
N1 C2 N2 C12 177.8(4) .
Pd1 C2 N2 C12 -3.4(6) .
C3 C4 N2 C2 3.6(4) .
C5 C4 N2 C2 -172.2(4) .
C3 C4 N2 C12 -177.5(3) .
C5 C4 N2 C12 6.7(6) .
C7 C12 N2 C2 169.0(4) .
C11 C12 N2 C2 -14.2(6) .
C7 C12 N2 C4 -9.7(5) .
C11 C12 N2 C4 167.1(4) .
C2 N1 C13 C14 70.2(6) .
C3 N1 C13 C14 -109.6(4) .
C2 N1 C13 C18 -112.8(5) .
C3 N1 C13 C18 67.4(5) .
C18 C13 C14 C15 -1.8(6) .
N1 C13 C14 C15 175.2(4) .
C18 C13 C14 C19 175.9(4) .
N1 C13 C14 C19 -7.2(6) .
C13 C14 C15 C16 -0.8(7) .
C19 C14 C15 C16 -178.5(4) .
C14 C15 C16 C17 2.7(7) .
C15 C16 C17 C18 -2.2(7) .
C16 C17 C18 C13 -0.2(6) .
C16 C17 C18 C22 178.8(4) .
C14 C13 C18 C17 2.2(6) .
N1 C13 C18 C17 -174.7(4) .
C14 C13 C18 C22 -176.8(4) .
N1 C13 C18 C22 6.3(6) .
C15 C14 C19 C21 -59.5(5) .
C13 C14 C19 C21 122.9(5) .
C15 C14 C19 C20 64.2(5) .
C13 C14 C19 C20 -113.5(5) .
C17 C18 C22 C24 -52.7(5) .
C13 C18 C22 C24 126.2(4) .
C17 C18 C22 C23 70.2(5) .
C13 C18 C22 C23 -110.9(5) .
C10 C11 O1 Pd1 7.8(6) 2_656
C12 C11 O1 Pd1 -172.3(3) 2_656
C10 C11 O1 Pd1 -140.6(3) .
C12 C11 O1 Pd1 39.2(5) .
